data_4079135
loop_
_publ_author_name
'Cao, Zhi'
'Forrest, William P.'
'Gao, Yang'
'Fanwick, Phillip E.'
'Ren, Tong'

_publ_section_title
;
 trans-[Fe(cyclam)(C2R)2]+: A New Family of Iron(III) Bis-Alkynyl
 Compounds
;
_journal_issue 17
_journal_name_full Organometallics
_journal_page_first 6199
_journal_paper_doi 10.1021/om300515r
_journal_volume 31
_journal_year 2012
_chemical_formula_moiety 'C26 H34 Fe1 N4,C1 F3 O3 S1'
_chemical_formula_sum 'C27 H34 F3 Fe N4 O3 S'
_chemical_formula_weight 607.50
_space_group_IT_number 14
_symmetry_cell_setting monoclinic
_symmetry_space_group_name_Hall '-P 2ybc'
_symmetry_space_group_name_H-M 'P 1 21/c 1'
_atom_type_scat_source 'International Tables for Crystallography (Vol C)'
_cell_angle_alpha 90.00
_cell_angle_beta 90.108(5)
_cell_angle_gamma 90.00
_cell_formula_units_Z 2
_cell_length_a 9.5167(6)
_cell_length_b 11.8798(6)
_cell_length_c 12.2650(9)
_cell_measurement_reflns_used 2728
_cell_measurement_temperature 150.0(2)
_cell_measurement_theta_max 70
_cell_measurement_theta_min 3
_cell_volume 1386.64(15)
_computing_cell_refinement 'DENZO/SCALEPACK (Otwinowski & Minor, 1996)'
_computing_data_collection 'CrystalClear(Rigaku, 2001)'
_computing_data_reduction 'DENZO/SCALEPACK (Otwinowski & Minor, 1996)'
_computing_molecular_graphics
;
    ORTEP (Johnson, 1976)
    PLATON (Spek, 2003)
;
_computing_publication_material 'SHELX97(Sheldrick, 2008) and local programs'
_computing_structure_refinement 'SHELX97 (Sheldrick, 2008)'
_computing_structure_solution
;
 Direct methods (SIR2004, Burla et al., 2005)
;
_diffrn_ambient_temperature 150.0(2)
_diffrn_measured_fraction_theta_full 0.9710
_diffrn_measured_fraction_theta_max 0.9710
_diffrn_measurement_details
;
Data were collected on a Rigaku Rapid which has a quarter 
chi circle and a 200 degree curved image plate at a fixed 
distance of 127.4mm.  Strategy was optimized using the 
CrystalClear software.  The completeness is the best 
that can be obtained with this geometry. The missing data are not cusp 
data but mostly high angle data.
Also the use of HKL2000/SCALEPACK lowers the number 
of observed data as inconsistent equivalents are removed 
from the data set and not included in the collected total
;
_diffrn_measurement_device_type Rigaku_Rapid_II
_diffrn_measurement_method \w
_diffrn_radiation_monochromator 'confocal optics'
_diffrn_radiation_type CU-K\a
_diffrn_radiation_wavelength 1.54184
_diffrn_reflns_av_R_equivalents 0.0690
_diffrn_reflns_av_sigmaI/netI 0.0257
_diffrn_reflns_limit_h_max 11
_diffrn_reflns_limit_h_min 0
_diffrn_reflns_limit_k_max 14
_diffrn_reflns_limit_k_min 0
_diffrn_reflns_limit_l_max 14
_diffrn_reflns_limit_l_min -14
_diffrn_reflns_number 13139
_diffrn_reflns_theta_full 59.0
_diffrn_reflns_theta_max 70.03
_diffrn_reflns_theta_min 3.60
_diffrn_standards_number 0
_exptl_absorpt_coefficient_mu 5.556
_exptl_absorpt_correction_T_max 0.5738
_exptl_absorpt_correction_T_min 0.4468
_exptl_absorpt_correction_type multi-scan
_exptl_absorpt_process_details 'SCALEPACK (Otwinowski & Minor, 1997)'
_exptl_crystal_colour red
_exptl_crystal_density_diffrn 1.455
_exptl_crystal_density_method 'not measured'
_exptl_crystal_description plate
_exptl_crystal_F_000 634
_exptl_crystal_size_max 0.15
_exptl_crystal_size_mid 0.15
_exptl_crystal_size_min 0.10
_refine_diff_density_max 0.61
_refine_diff_density_min -1.05
_refine_ls_d_res_high 0.90
_refine_ls_extinction_method none
_refine_ls_goodness_of_fit_ref 1.038
_refine_ls_hydrogen_treatment constr
_refine_ls_matrix_type full
_refine_ls_number_parameters 179
_refine_ls_number_reflns 1940
_refine_ls_number_restraints 0
_refine_ls_R_factor_all 0.079
_refine_ls_R_factor_gt 0.076
_refine_ls_shift/su_max 0.195
_refine_ls_structure_factor_coef Fsqd
_refine_ls_weighting_details 'w=1/[\s^2^(Fo^2^)+(0.1605P)^2^+2.5416P] where P=(Fo^2^+2Fc^2^)/3'
_refine_ls_weighting_scheme calc
_refine_ls_wR_factor_gt 0.216
_refine_ls_wR_factor_ref 0.220
_reflns_number_gt 1802
_reflns_number_total 1940
_reflns_threshold_expression >2.0\s(I)
_cod_data_source_file om300515r_si_001.cif
_cod_data_source_block Z21
_cod_depositor_comments
;
The following automatic conversions were performed:

'_refine_ls_weighting_scheme' value 'calc ' changed to 'calc'
according to /home/saulius/struct/CIF-dictionaries/cif_core.dic
dictionary named 'cif_core.dic' version 2.4.2 from 2011-04-26.

Automatic conversion script
Id: cif_fix_values 1891 2012-01-12 08:04:46Z andrius 

The following automatic conversions were performed:

data name '_iucr_refine_instruction_details' was replaced with
'_iucr_refine_instructions_details' as specified in the replacement
file 'data/replacement-values/replacement_tags.lst'.

Automatic conversion script
Id: cif_correct_tags 9268 2022-04-12 08:56:07Z antanas 
;
_cod_original_formula_sum 'C27 H34 F3 Fe1 N4 O3 S1'
_cod_database_code 4079135

loop_
_symmetry_equiv_pos_as_xyz
'x, y, z'
'-x, y+1/2, -z+1/2'
'-x, -y, -z'
'x, -y-1/2, z-1/2'

loop_
_atom_site_label
_atom_site_fract_x
_atom_site_fract_y
_atom_site_fract_z
_atom_site_U_iso_or_equiv
_atom_site_adp_type
_atom_site_occupancy
_atom_site_symmetry_multiplicity
_atom_site_calc_flag
_atom_site_refinement_flags
Fe1 1.0000 0.0000 0.5000 0.0290(5) Uani 1 2 d S
S1 1.0643(3) 0.4761(2) 0.4519(2) 0.1024(9) Uani 0.50 1 d P
F1 1.0767(6) 0.5559(4) 0.3735(4) 0.0888(16) Uani 0.50 1 d P
F2 1.0304(7) 0.3743(4) 0.4139(4) 0.0971(19) Uani 0.50 1 d P
F3 1.1918(5) 0.4698(5) 0.5134(5) 0.0863(14) Uani 0.50 1 d P
O1 1.0767(6) 0.5559(4) 0.3735(4) 0.0888(16) Uani 0.50 1 d P
O2 1.0304(7) 0.3743(4) 0.4139(4) 0.0971(19) Uani 0.50 1 d P
O3 1.1918(5) 0.4698(5) 0.5134(5) 0.0863(14) Uani 0.50 1 d P
N1 1.1093(4) 0.1437(3) 0.4981(4) 0.0450(11) Uani 1 1 d .
N2 0.9362(5) 0.0512(4) 0.6479(3) 0.0459(11) Uani 1 1 d .
C1 0.8437(5) 0.0812(4) 0.4302(4) 0.0340(11) Uani 1 1 d .
C2 0.7568(5) 0.1415(4) 0.3878(4) 0.0352(11) Uani 1 1 d .
C3 0.6547(5) 0.2175(4) 0.3425(4) 0.0345(11) Uani 1 1 d .
C4 0.6070(5) 0.3093(5) 0.4024(4) 0.0454(13) Uani 1 1 d .
C5 0.5115(6) 0.3838(5) 0.3607(5) 0.0533(14) Uani 1 1 d .
C6 0.4615(5) 0.3700(5) 0.2554(5) 0.0495(14) Uani 1 1 d .
C7 0.5069(5) 0.2813(5) 0.1943(5) 0.0478(13) Uani 1 1 d .
C8 0.6038(5) 0.2044(4) 0.2356(4) 0.0421(12) Uani 1 1 d .
C9 1.2485(6) 0.1431(5) 0.4452(5) 0.0561(15) Uani 1 1 d .
C10 1.2389(6) 0.0966(6) 0.3294(5) 0.0608(16) Uani 1 1 d .
C12 0.7928(7) 0.0253(7) 0.6813(6) 0.0613(17) Uani 1 1 d .
C13 0.9712(7) 0.1710(4) 0.6575(5) 0.0532(14) Uani 1 1 d .
C14 1.1105(6) 0.1901(5) 0.6088(5) 0.0529(14) Uani 1 1 d .
C1S 1.0643(3) 0.4761(2) 0.4519(2) 0.1024(9) Uani 0.50 1 d P
H1 1.0552 0.1935 0.4573 0.054 Uiso 1 1 calc R
H2 0.9940 0.0144 0.6976 0.055 Uiso 1 1 calc R
H4 0.6417 0.3205 0.4743 0.055 Uiso 1 1 calc R
H5 0.4794 0.4450 0.4040 0.064 Uiso 1 1 calc R
H6 0.3959 0.4221 0.2259 0.059 Uiso 1 1 calc R
H7 0.4718 0.2718 0.1224 0.057 Uiso 1 1 calc R
H8 0.6353 0.1435 0.1918 0.050 Uiso 1 1 calc R
H9A 1.3142 0.0963 0.4885 0.067 Uiso 1 1 calc R
H9B 1.2862 0.2207 0.4429 0.067 Uiso 1 1 calc R
H10A 1.1653 0.1391 0.2899 0.073 Uiso 1 1 calc R
H10B 1.3293 0.1116 0.2924 0.073 Uiso 1 1 calc R
H12A 0.7262 0.0688 0.6358 0.074 Uiso 1 1 calc R
H12B 0.7794 0.0485 0.7581 0.074 Uiso 1 1 calc R
H13A 0.9722 0.1935 0.7352 0.064 Uiso 1 1 calc R
H13B 0.8997 0.2169 0.6191 0.064 Uiso 1 1 calc R
H14A 1.1313 0.2717 0.6065 0.063 Uiso 1 1 calc R
H14B 1.1838 0.1525 0.6531 0.063 Uiso 1 1 calc R

loop_
_atom_site_aniso_label
_atom_site_aniso_U_11
_atom_site_aniso_U_22
_atom_site_aniso_U_33
_atom_site_aniso_U_12
_atom_site_aniso_U_13
_atom_site_aniso_U_23
Fe1 0.0327(7) 0.0235(7) 0.0307(7) 0.0010(3) -0.0034(4) 0.0034(4)
S1 0.120(2) 0.0927(17) 0.0939(17) 0.0007(14) -0.0085(15) 0.0148(13)
F1 0.159(5) 0.043(2) 0.065(3) 0.001(3) 0.025(3) 0.011(2)
F2 0.188(6) 0.041(2) 0.062(3) 0.021(3) -0.028(3) -0.0179(19)
F3 0.077(3) 0.073(3) 0.109(4) 0.003(2) -0.017(3) -0.006(3)
O1 0.159(5) 0.043(2) 0.065(3) 0.001(3) 0.025(3) 0.011(2)
O2 0.188(6) 0.041(2) 0.062(3) 0.021(3) -0.028(3) -0.0179(19)
O3 0.077(3) 0.073(3) 0.109(4) 0.003(2) -0.017(3) -0.006(3)
N1 0.048(2) 0.027(2) 0.060(3) -0.0052(17) -0.013(2) 0.0078(19)
N2 0.054(3) 0.049(3) 0.035(2) 0.011(2) -0.0055(18) 0.006(2)
C1 0.042(2) 0.026(2) 0.035(2) -0.001(2) -0.006(2) 0.0041(19)
C2 0.038(2) 0.029(2) 0.039(2) -0.005(2) -0.001(2) 0.002(2)
C3 0.034(2) 0.033(2) 0.037(2) -0.0006(19) -0.0020(19) 0.008(2)
C4 0.052(3) 0.045(3) 0.040(3) 0.007(2) -0.004(2) 0.005(2)
C5 0.058(3) 0.042(3) 0.060(3) 0.010(3) -0.001(3) 0.001(3)
C6 0.042(3) 0.037(3) 0.069(4) 0.003(2) -0.011(3) 0.016(3)
C7 0.047(3) 0.046(3) 0.050(3) -0.001(2) -0.017(2) 0.007(3)
C8 0.044(3) 0.036(3) 0.046(3) 0.000(2) -0.008(2) 0.006(2)
C9 0.045(3) 0.045(3) 0.078(4) -0.010(2) -0.002(3) 0.014(3)
C10 0.054(3) 0.063(4) 0.066(4) 0.004(3) 0.015(3) 0.018(3)
C12 0.058(4) 0.075(4) 0.051(4) 0.019(3) 0.016(3) 0.010(3)
C13 0.081(4) 0.034(3) 0.045(3) 0.012(3) -0.010(3) -0.007(2)
C14 0.060(3) 0.034(3) 0.064(4) -0.001(2) -0.019(3) -0.007(3)
C1S 0.120(2) 0.0927(17) 0.0939(17) 0.0007(14) -0.0085(15) 0.0148(13)

loop_
_atom_type_symbol
_atom_type_radius_bond
Fe 1.17
S 1.02
F 0.72
O 0.73
N 0.75
C 0.77
H 0.32

loop_
_geom_angle_atom_site_label_1
_geom_angle_atom_site_label_2
_geom_angle_atom_site_label_3
_geom_angle
_geom_angle_site_symmetry_1
_geom_angle_site_symmetry_3
C1 Fe1 C1 179.9990(10) . 3_756
C1 Fe1 N1 88.23(17) . .
C1 Fe1 N1 91.77(17) 3_756 .
C1 Fe1 N1 91.77(17) . 3_756
C1 Fe1 N1 88.23(17) 3_756 3_756
N1 Fe1 N1 180.00 . 3_756
C1 Fe1 N2 90.86(18) . .
C1 Fe1 N2 89.14(18) 3_756 .
N1 Fe1 N2 84.84(19) . .
N1 Fe1 N2 95.16(19) 3_756 .
C1 Fe1 N2 89.14(18) . 3_756
C1 Fe1 N2 90.86(18) 3_756 3_756
N1 Fe1 N2 95.16(19) . 3_756
N1 Fe1 N2 84.84(19) 3_756 3_756
N2 Fe1 N2 179.9990(10) . 3_756
O2 S1 O1 114.0(4) . .
O2 S1 O3 110.0(4) . .
O1 S1 O3 109.6(4) . .
O2 S1 C1S 110.6(4) . 3_766
O1 S1 C1S 107.8(3) . 3_766
O3 S1 C1S 104.4(3) . 3_766
O2 S1 S1 110.6(4) . 3_766
O1 S1 S1 107.8(3) . 3_766
O3 S1 S1 104.4(3) . 3_766
C1S S1 S1 0.00(15) 3_766 3_766
C14 N1 C9 113.8(4) . .
C14 N1 Fe1 108.3(3) . .
C9 N1 Fe1 117.9(3) . .
C14 N1 H1 105.20 . .
C9 N1 H1 105.20 . .
Fe1 N1 H1 105.20 . .
C12 N2 C13 113.3(5) . .
C12 N2 Fe1 118.3(4) . .
C13 N2 Fe1 107.3(3) . .
C12 N2 H2 105.70 . .
C13 N2 H2 105.70 . .
Fe1 N2 H2 105.70 . .
C2 C1 Fe1 172.8(4) . .
C1 C2 C3 176.7(5) . .
C4 C3 C8 117.9(4) . .
C4 C3 C2 120.6(4) . .
C8 C3 C2 121.5(4) . .
C5 C4 C3 121.8(5) . .
C5 C4 H4 119.10 . .
C3 C4 H4 119.10 . .
C4 C5 C6 119.9(5) . .
C4 C5 H5 120.00 . .
C6 C5 H5 120.00 . .
C7 C6 C5 119.7(5) . .
C7 C6 H6 120.20 . .
C5 C6 H6 120.20 . .
C6 C7 C8 121.2(5) . .
C6 C7 H7 119.40 . .
C8 C7 H7 119.40 . .
C7 C8 C3 119.5(5) . .
C7 C8 H8 120.20 . .
C3 C8 H8 120.20 . .
N1 C9 C10 111.0(4) . .
N1 C9 H9A 109.40 . .
C10 C9 H9A 109.40 . .
N1 C9 H9B 109.40 . .
C10 C9 H9B 109.40 . .
H9A C9 H9B 108.00 . .
C12 C10 C9 116.6(5) 3_756 .
C12 C10 H10A 108.10 3_756 .
C9 C10 H10A 108.10 . .
C12 C10 H10B 108.10 3_756 .
C9 C10 H10B 108.10 . .
H10A C10 H10B 107.30 . .
N2 C12 C10 111.8(5) . 3_756
N2 C12 H12A 109.30 . .
C10 C12 H12A 109.30 3_756 .
N2 C12 H12B 109.30 . .
C10 C12 H12B 109.30 3_756 .
H12A C12 H12B 107.90 . .
N2 C13 C14 108.8(4) . .
N2 C13 H13A 109.90 . .
C14 C13 H13A 109.90 . .
N2 C13 H13B 109.90 . .
C14 C13 H13B 109.90 . .
H13A C13 H13B 108.30 . .
N1 C14 C13 108.2(4) . .
N1 C14 H14A 110.10 . .
C13 C14 H14A 110.10 . .
N1 C14 H14B 110.10 . .
C13 C14 H14B 110.10 . .
H14A C14 H14B 108.40 . .

loop_
_geom_bond_atom_site_label_1
_geom_bond_atom_site_label_2
_geom_bond_distance
_geom_bond_site_symmetry_2
Fe1 C1 1.967(5) .
Fe1 C1 1.968(5) 3_756
Fe1 N1 1.999(4) .
Fe1 N1 1.999(4) 3_756
Fe1 N2 2.008(4) .
Fe1 N2 2.008(4) 3_756
S1 O2 1.335(5) .
S1 O1 1.356(5) .
S1 O3 1.430(6) .
S1 C1S 1.793(6) 3_766
S1 S1 1.793(6) 3_766
N1 C14 1.466(7) .
N1 C9 1.476(7) .
N1 H1 0.9300 .
N2 C12 1.458(8) .
N2 C13 1.466(7) .
N2 H2 0.9300 .
C1 C2 1.211(7) .
C2 C3 1.437(7) .
C3 C4 1.392(8) .
C3 C8 1.406(7) .
C4 C5 1.367(8) .
C4 H4 0.9500 .
C5 C6 1.386(9) .
C5 H5 0.9500 .
C6 C7 1.364(8) .
C6 H6 0.9500 .
C7 C8 1.393(7) .
C7 H7 0.9500 .
C8 H8 0.9500 .
C9 C10 1.526(10) .
C9 H9A 0.9900 .
C9 H9B 0.9900 .
C10 C12 1.485(10) 3_756
C10 H10A 0.9900 .
C10 H10B 0.9900 .
C12 C10 1.484(10) 3_756
C12 H12A 0.9900 .
C12 H12B 0.9900 .
C13 C14 1.472(9) .
C13 H13A 0.9900 .
C13 H13B 0.9900 .
C14 H14A 0.9900 .
C14 H14B 0.9900 .

loop_
_geom_torsion_atom_site_label_1
_geom_torsion_atom_site_label_2
_geom_torsion_atom_site_label_3
_geom_torsion_atom_site_label_4
_geom_torsion
_geom_torsion_site_symmetry_1
_geom_torsion_site_symmetry_4
C1 Fe1 N1 C14 104.2(3) . .
C1 Fe1 N1 C14 -75.8(3) 3_756 .
N1 Fe1 N1 C14 141(25) 3_756 .
N2 Fe1 N1 C14 13.2(3) . .
N2 Fe1 N1 C14 -166.8(3) 3_756 .
C1 Fe1 N1 C9 -124.8(4) . .
C1 Fe1 N1 C9 55.2(4) 3_756 .
N1 Fe1 N1 C9 -88(25) 3_756 .
N2 Fe1 N1 C9 144.2(4) . .
N2 Fe1 N1 C9 -35.8(4) 3_756 .
C1 Fe1 N2 C12 56.3(4) . .
C1 Fe1 N2 C12 -123.7(4) 3_756 .
N1 Fe1 N2 C12 144.5(4) . .
N1 Fe1 N2 C12 -35.5(4) 3_756 .
N2 Fe1 N2 C12 -102(31) 3_756 .
C1 Fe1 N2 C13 -73.3(4) . .
C1 Fe1 N2 C13 106.7(4) 3_756 .
N1 Fe1 N2 C13 14.8(3) . .
N1 Fe1 N2 C13 -165.2(3) 3_756 .
N2 Fe1 N2 C13 128(31) 3_756 .
C1 Fe1 C1 C2 98(25) 3_756 .
N1 Fe1 C1 C2 -1(3) . .
N1 Fe1 C1 C2 179(100) 3_756 .
N2 Fe1 C1 C2 84(3) . .
N2 Fe1 C1 C2 -96(3) 3_756 .
Fe1 C1 C2 C3 -51(10) . .
C1 C2 C3 C4 -10(9) . .
C1 C2 C3 C8 168(8) . .
C8 C3 C4 C5 1.3(8) . .
C2 C3 C4 C5 179.0(5) . .
C3 C4 C5 C6 -1.1(9) . .
C4 C5 C6 C7 0.7(8) . .
C5 C6 C7 C8 -0.5(8) . .
C6 C7 C8 C3 0.8(8) . .
C4 C3 C8 C7 -1.1(7) . .
C2 C3 C8 C7 -178.8(5) . .
C14 N1 C9 C10 -178.6(5) . .
Fe1 N1 C9 C10 53.0(5) . .
N1 C9 C10 C12 -69.0(7) . 3_756
C13 N2 C12 C10 -180.0(5) . 3_756
Fe1 N2 C12 C10 53.2(6) . 3_756
C12 N2 C13 C14 -172.8(5) . .
Fe1 N2 C13 C14 -40.4(5) . .
C9 N1 C14 C13 -172.0(4) . .
Fe1 N1 C14 C13 -38.8(5) . .
N2 C13 C14 N1 53.0(6) . .
